data_1504367
loop_
_publ_author_name
'Landis, Chad A.'
'Dhar, Bal Mukund'
'Lee, Taegweon'
'Sarjeant, Amy'
'Katz, Howard E.'

_publ_section_title
;
 Syntheses, Solid State Structures, and Electrical Properties of
 Oxadiazole-Based Oligomers with Perfluorinated Endgroups
;
_journal_issue 21
_journal_name_full 'Journal of Physical Chemistry C'
_journal_page_first 7939
_journal_paper_doi 10.1021/jp711836b
_journal_volume 112
_journal_year 2008
_chemical_formula_moiety 'C18 H8 F6 N4 O2'
_chemical_formula_sum 'C18 H8 F6 N4 O2'
_chemical_formula_weight 426.28
_chemical_name_systematic
; 
 ? 
;
_space_group_IT_number 2
_symmetry_cell_setting triclinic
_symmetry_space_group_name_Hall '-P 1'
_symmetry_space_group_name_H-M 'P -1'
_atom_sites_solution_hydrogens geom
_atom_sites_solution_primary direct
_atom_sites_solution_secondary difmap
_audit_creation_date
;
'Fri Sep 29 15:57:43 2006'
;
_audit_creation_method SHELXL-97
_cell_angle_alpha 102.305(14)
_cell_angle_beta 92.248(16)
_cell_angle_gamma 99.742(16)
_cell_formula_units_Z 2
_cell_length_a 4.9009(12)
_cell_length_b 13.141(2)
_cell_length_c 13.489(2)
_cell_measurement_reflns_used 3566
_cell_measurement_theta_max 27.4994
_cell_measurement_theta_min 3.7993
_cell_volume 834.0(3)
_computing_cell_refinement 'Oxford Diffraction CrysAlis RED'
_computing_data_collection 'Oxford Diffraction CrysAlis CCD'
_computing_data_reduction 'Oxford Diffraction CrysAlis RED'
_computing_molecular_graphics 'Sheldrick, G.M. (2000). SHELXTL v6.10.'
_computing_publication_material 'Sheldrick, G.M. (2000). SHELXTL v6.10.'
_computing_structure_refinement 'Sheldrick, G.M. (2000). SHELXTL v6.10.'
_computing_structure_solution 'Sheldrick, G.M. (2000). SHELXTL v6.10.'
_diffrn_ambient_temperature 110
_diffrn_detector_area_resol_mean 15.9890
_diffrn_measured_fraction_theta_full 0.991
_diffrn_measured_fraction_theta_max 0.985
_diffrn_measurement_details 'see scan set'
_diffrn_measurement_device Kappa
_diffrn_measurement_device_type Xcalibur3
_diffrn_measurement_method ' omega scans'
_diffrn_orient_matrix_UB_11 0.1344243496
_diffrn_orient_matrix_UB_12 -0.0032436377
_diffrn_orient_matrix_UB_13 -0.0171027971
_diffrn_orient_matrix_UB_21 -0.0442370420
_diffrn_orient_matrix_UB_22 -0.0550601927
_diffrn_orient_matrix_UB_23 -0.0213423708
_diffrn_orient_matrix_UB_31 -0.0424103173
_diffrn_orient_matrix_UB_32 0.0115842689
_diffrn_orient_matrix_UB_33 -0.0467459953
_diffrn_radiation_monochromator graphite
_diffrn_radiation_source 'Enhance (Mo) X-ray Source'
_diffrn_radiation_type 'Mo K\a'
_diffrn_radiation_wavelength 0.71073
_diffrn_reflns_av_R_equivalents 0.0436
_diffrn_reflns_av_sigmaI/netI 0.0743
_diffrn_reflns_limit_h_max 6
_diffrn_reflns_limit_h_min -6
_diffrn_reflns_limit_k_max 17
_diffrn_reflns_limit_k_min -17
_diffrn_reflns_limit_l_max 17
_diffrn_reflns_limit_l_min -17
_diffrn_reflns_number 9031
_diffrn_reflns_resolution_max 0.77
_diffrn_reflns_theta_full 25.00
_diffrn_reflns_theta_max 27.48
_diffrn_reflns_theta_min 3.80
_diffrn_source_current 40
_diffrn_source_power 2
_diffrn_source_voltage 50
_diffrn_standards_interval_count 2
_diffrn_standards_interval_time 50
_exptl_absorpt_coefficient_mu 0.159
_exptl_absorpt_correction_T_max 0.996
_exptl_absorpt_correction_T_min 0.934
_exptl_absorpt_correction_type analytical
_exptl_absorpt_process_details
;
CrysAlis RED, Oxford Diffraction Ltd.,
Version 1.171.31.5 (release 28-08-2006 CrysAlis171 .NET)
(compiled Aug 28 2006,13:05:05)
Analytical numeric absorption correction using a multifaceted crystal
            model based on expressions derived by R.C. Clark & J.S. Reid.
(Clark, R. C. & Reid, J. S. (1995). Acta Cryst. A51, 887-897)
;
_exptl_crystal_colour colorless
_exptl_crystal_density_diffrn 1.698
_exptl_crystal_density_method 'not measured'
_exptl_crystal_description plate
_exptl_crystal_F_000 428
_exptl_crystal_size_max 0.8812
_exptl_crystal_size_mid 0.2126
_exptl_crystal_size_min 0.0254
_refine_diff_density_max 0.295
_refine_diff_density_min -0.255
_refine_diff_density_rms 0.063
_refine_ls_extinction_method none
_refine_ls_goodness_of_fit_ref 1.042
_refine_ls_hydrogen_treatment constr
_refine_ls_matrix_type full
_refine_ls_number_parameters 271
_refine_ls_number_reflns 3789
_refine_ls_number_restraints 0
_refine_ls_restrained_S_all 1.042
_refine_ls_R_factor_all 0.1055
_refine_ls_R_factor_gt 0.0584
_refine_ls_shift/su_max 0.000
_refine_ls_shift/su_mean 0.000
_refine_ls_structure_factor_coef Fsqd
_refine_ls_weighting_details 'calc w=1/[\s^2^(Fo^2^)+(0.0357P)^2^+0.7569P] where P=(Fo^2^+2Fc^2^)/3'
_refine_ls_weighting_scheme calc
_refine_ls_wR_factor_gt 0.1012
_refine_ls_wR_factor_ref 0.1196
_reflns_number_gt 2463
_reflns_number_total 3789
_reflns_threshold_expression >2sigma(I)
_cod_data_source_file jp711836b-file004.cif
_cod_data_source_block x0292
_cod_depositor_comments
;
The following automatic conversions were performed:

'_symmetry_cell_setting' value 'Triclinic' changed to 'triclinic'
according to /home/saulius/struct/CIF-dictionaries/cif_core.dic
dictionary named 'cif_core.dic' version 2.4.1 from 2010-06-29.

Automatic conversion script
Id: cif_fix_values 1715 2011-07-08 13:25:40Z adriana 
;
_cod_original_sg_symbol_H-M 'P-1   '
_cod_database_code 1504367
_audit_creation_method_reference
;
CrysAlis RED, Oxford Diffraction Ltd.,
Version 1.171.31.5 (release 28-08-2006 CrysAlis171 .NET)
(compiled Aug 28 2006,13:05:05)
;
_computing_data_collection_reference
;
CrysAlis CCD, Oxford Diffraction Ltd.,
Version 1.171.31.5 (release 28-08-2006 CrysAlis171 .NET)
(compiled Aug 28 2006,13:05:05)
;
_computing_cell_refinment_reference
;
CrysAlis RED, Oxford Diffraction Ltd.,
Version 1.171.31.5 (release 28-08-2006 CrysAlis171 .NET)
(compiled Aug 28 2006,13:05:05)
;
_computing_data_reduction_reference
;
CrysAlis RED, Oxford Diffraction Ltd.,
Version 1.171.31.5 (release 28-08-2006 CrysAlis171 .NET)
(compiled Aug 28 2006,13:05:05)
;
_cell_measurement_resolution_max 0.77
_jhu_your_name_here 'Dr. Amy A Sarjeant'
_jhu_your_lab_here 'NCB 240'
_jhu_your_phone_number_here x6-8569
_jhu_your_email_here xray@jhu.edu
_jhu_institutional_source 'Katz Lab'
_jhu_submitting_scientist 'Chad Landis'
_jhu_scientist_phone x6-0799
_jhu_scientist_email clandis2@jhu.edu
_jhu_identifying_number x0292
_jhu_xray_labbook II-29
_jhu_crystalization_labbook CAL0603
_jhu_crystalization_solvent
;
;
_jhu_crystalization_method
;
;
_jhu_diffraction_detector_distance 50
_jhu_quality_factor 2

loop_
_symmetry_equiv_pos_as_xyz
'x, y, z'
'-x, -y, -z'

loop_
_atom_site_label
_atom_site_type_symbol
_atom_site_fract_x
_atom_site_fract_y
_atom_site_fract_z
_atom_site_U_iso_or_equiv
_atom_site_adp_type
_atom_site_occupancy
_atom_site_symmetry_multiplicity
_atom_site_calc_flag
_atom_site_refinement_flags
F1 F 0.3130(4) 0.31389(14) -0.00826(12) 0.0399(5) Uani 1 1 d .
F2 F 0.7234(4) 0.40338(16) 0.03166(13) 0.0472(5) Uani 1 1 d .
F3 F 0.3795(5) 0.45663(14) 0.10680(13) 0.0503(6) Uani 1 1 d .
O1 O 0.4579(4) 0.07082(13) 0.40016(12) 0.0187(4) Uani 1 1 d .
N1 N 0.8194(5) 0.09737(17) 0.51286(16) 0.0213(5) Uani 1 1 d .
N2 N 0.8727(4) 0.17072(17) 0.44994(16) 0.0206(5) Uani 1 1 d .
C1 C 0.5784(5) 0.04266(19) 0.48079(18) 0.0174(5) Uani 1 1 d .
C2 C 0.6569(5) 0.15208(19) 0.38649(18) 0.0176(5) Uani 1 1 d .
C3 C 0.6075(5) 0.2065(2) 0.30472(18) 0.0172(5) Uani 1 1 d .
C4 C 0.8016(5) 0.2942(2) 0.29678(18) 0.0197(6) Uani 1 1 d .
H4A H 0.9599 0.3184 0.3442 0.024 Uiso 1 1 calc R
C5 C 0.7632(5) 0.3460(2) 0.21950(19) 0.0216(6) Uani 1 1 d .
H5A H 0.8955 0.4056 0.2133 0.026 Uiso 1 1 calc R
C6 C 0.5298(5) 0.3102(2) 0.15093(18) 0.0185(6) Uani 1 1 d .
C7 C 0.3354(6) 0.2233(2) 0.15890(19) 0.0222(6) Uani 1 1 d .
H7A H 0.1767 0.1996 0.1117 0.027 Uiso 1 1 calc R
C8 C 0.3733(5) 0.1709(2) 0.23639(18) 0.0186(6) Uani 1 1 d .
H8A H 0.2405 0.1114 0.2426 0.022 Uiso 1 1 calc R
C9 C 0.4869(6) 0.3711(2) 0.0705(2) 0.0256(6) Uani 1 1 d .
F11 F 0.6519(3) 0.50540(12) 0.65393(11) 0.0290(4) Uani 1 1 d .
F12 F 0.5800(3) 0.38860(12) 0.51294(11) 0.0302(4) Uani 1 1 d .
F13 F 0.9883(3) 0.43268(13) 0.59206(12) 0.0331(4) Uani 1 1 d .
O11 O 0.5930(4) 0.09430(14) 0.92029(12) 0.0197(4) Uani 1 1 d .
N11 N 0.2096(5) -0.02741(17) 0.90347(16) 0.0233(5) Uani 1 1 d .
N12 N 0.1974(5) 0.02822(18) 0.82546(16) 0.0235(5) Uani 1 1 d .
C11 C 0.4419(5) 0.0145(2) 0.95529(18) 0.0189(6) Uani 1 1 d .
C12 C 0.4241(5) 0.0979(2) 0.83820(18) 0.0182(5) Uani 1 1 d .
C13 C 0.5078(5) 0.1767(2) 0.77803(18) 0.0171(5) Uani 1 1 d .
C14 C 0.3346(5) 0.1777(2) 0.69366(18) 0.0199(6) Uani 1 1 d .
H14A H 0.1690 0.1263 0.6751 0.024 Uiso 1 1 calc R
C15 C 0.4035(5) 0.2533(2) 0.63694(18) 0.0197(6) Uani 1 1 d .
H15A H 0.2855 0.2540 0.5796 0.024 Uiso 1 1 calc R
C16 C 0.6450(5) 0.3278(2) 0.66419(18) 0.0176(5) Uani 1 1 d .
C17 C 0.8192(6) 0.3272(2) 0.74807(18) 0.0209(6) Uani 1 1 d .
H17A H 0.9846 0.3787 0.7664 0.025 Uiso 1 1 calc R
C18 C 0.7508(5) 0.2515(2) 0.80482(18) 0.0201(6) Uani 1 1 d .
H18A H 0.8697 0.2507 0.8619 0.024 Uiso 1 1 calc R
C19 C 0.7144(6) 0.4130(2) 0.60532(19) 0.0228(6) Uani 1 1 d .

loop_
_atom_site_aniso_label
_atom_site_aniso_U_11
_atom_site_aniso_U_22
_atom_site_aniso_U_33
_atom_site_aniso_U_23
_atom_site_aniso_U_13
_atom_site_aniso_U_12
F1 0.0514(12) 0.0432(11) 0.0245(9) 0.0148(8) -0.0135(8) 0.0013(9)
F2 0.0362(11) 0.0752(14) 0.0401(11) 0.0415(10) 0.0039(9) 0.0011(10)
F3 0.0949(17) 0.0398(11) 0.0304(10) 0.0170(8) 0.0096(10) 0.0389(11)
O1 0.0221(10) 0.0184(9) 0.0172(9) 0.0088(7) -0.0025(7) 0.0031(8)
N1 0.0266(13) 0.0186(12) 0.0194(11) 0.0069(9) -0.0042(10) 0.0038(10)
N2 0.0217(12) 0.0210(12) 0.0198(11) 0.0092(9) -0.0037(9) 0.0013(9)
C1 0.0225(14) 0.0150(13) 0.0144(12) 0.0020(10) -0.0035(11) 0.0054(11)
C2 0.0186(13) 0.0141(13) 0.0188(13) 0.0028(10) 0.0007(11) 0.0004(11)
C3 0.0200(13) 0.0201(14) 0.0130(12) 0.0044(10) 0.0021(10) 0.0074(11)
C4 0.0206(14) 0.0218(14) 0.0154(12) 0.0035(10) -0.0027(11) 0.0017(11)
C5 0.0247(15) 0.0212(14) 0.0200(13) 0.0078(11) 0.0035(11) 0.0026(12)
C6 0.0237(14) 0.0189(14) 0.0147(12) 0.0050(10) 0.0020(11) 0.0078(11)
C7 0.0228(14) 0.0262(15) 0.0181(13) 0.0070(11) -0.0029(11) 0.0041(12)
C8 0.0190(14) 0.0169(13) 0.0197(13) 0.0063(10) -0.0012(11) 0.0000(11)
C9 0.0276(15) 0.0283(16) 0.0235(14) 0.0114(12) 0.0000(12) 0.0055(13)
F11 0.0409(10) 0.0208(8) 0.0271(8) 0.0062(7) 0.0039(7) 0.0091(7)
F12 0.0440(10) 0.0291(9) 0.0169(8) 0.0097(7) -0.0040(7) 0.0013(8)
F13 0.0273(9) 0.0372(10) 0.0404(10) 0.0217(8) 0.0073(8) 0.0040(8)
O11 0.0206(10) 0.0238(10) 0.0155(9) 0.0096(8) 0.0007(8) 0.0001(8)
N11 0.0263(13) 0.0244(13) 0.0188(11) 0.0093(10) 0.0005(10) -0.0021(10)
N12 0.0235(12) 0.0264(13) 0.0204(11) 0.0094(10) -0.0023(10) -0.0002(10)
C11 0.0208(14) 0.0193(14) 0.0178(13) 0.0067(11) 0.0035(11) 0.0031(11)
C12 0.0214(14) 0.0206(14) 0.0130(12) 0.0026(10) -0.0015(11) 0.0071(12)
C13 0.0200(13) 0.0191(13) 0.0144(12) 0.0054(10) 0.0035(10) 0.0067(11)
C14 0.0188(13) 0.0225(14) 0.0169(12) 0.0022(11) 0.0008(11) 0.0025(11)
C15 0.0208(14) 0.0230(14) 0.0162(12) 0.0047(11) -0.0007(11) 0.0064(11)
C16 0.0214(14) 0.0165(13) 0.0169(12) 0.0043(10) 0.0038(11) 0.0074(11)
C17 0.0219(14) 0.0212(14) 0.0182(13) 0.0037(11) -0.0010(11) 0.0018(11)
C18 0.0202(14) 0.0243(14) 0.0150(12) 0.0038(11) -0.0027(11) 0.0037(11)
C19 0.0250(15) 0.0239(15) 0.0194(13) 0.0040(11) 0.0006(12) 0.0060(12)

loop_
_atom_type_symbol
_atom_type_description
_atom_type_scat_dispersion_real
_atom_type_scat_dispersion_imag
_atom_type_scat_source
C C 0.0033 0.0016 'International Tables Vol C Tables 4.2.6.8 and 6.1.1.4'
H H 0.0000 0.0000 'International Tables Vol C Tables 4.2.6.8 and 6.1.1.4'
N N 0.0061 0.0033 'International Tables Vol C Tables 4.2.6.8 and 6.1.1.4'
O O 0.0106 0.0060 'International Tables Vol C Tables 4.2.6.8 and 6.1.1.4'
F F 0.0171 0.0103 'International Tables Vol C Tables 4.2.6.8 and 6.1.1.4'

loop_
_exptl_crystal_face_index_h
_exptl_crystal_face_index_k
_exptl_crystal_face_index_l
_exptl_crystal_face_perp_dist
0.00 18.00 -1.00 0.0127
0.00 -18.00 1.00 0.0127
-4.00 10.00 -14.00 0.4164
4.00 -10.00 15.00 0.4011
5.00 5.00 -10.00 0.0978
-6.00 -1.00 12.00 0.1002

loop_
_geom_angle_atom_site_label_1
_geom_angle_atom_site_label_2
_geom_angle_atom_site_label_3
_geom_angle
_geom_angle_site_symmetry_3
C1 O1 C2 101.26(19) .
C1 N1 N2 105.59(19) .
C2 N2 N1 106.0(2) .
N1 C1 O1 114.0(2) .
N1 C1 C1 128.6(3) 2_656
O1 C1 C1 117.4(3) 2_656
N2 C2 O1 113.2(2) .
N2 C2 C3 127.8(2) .
O1 C2 C3 119.1(2) .
C4 C3 C8 120.7(2) .
C4 C3 C2 118.4(2) .
C8 C3 C2 120.9(2) .
C5 C4 C3 119.7(2) .
C5 C4 H4A 120.2 .
C3 C4 H4A 120.2 .
C4 C5 C6 119.7(2) .
C4 C5 H5A 120.2 .
C6 C5 H5A 120.2 .
C7 C6 C5 120.8(2) .
C7 C6 C9 120.7(2) .
C5 C6 C9 118.5(2) .
C6 C7 C8 119.7(2) .
C6 C7 H7A 120.1 .
C8 C7 H7A 120.1 .
C7 C8 C3 119.4(2) .
C7 C8 H8A 120.3 .
C3 C8 H8A 120.3 .
F3 C9 F2 107.3(2) .
F3 C9 F1 106.1(2) .
F2 C9 F1 106.2(2) .
F3 C9 C6 111.9(2) .
F2 C9 C6 112.1(2) .
F1 C9 C6 112.8(2) .
C11 O11 C12 101.47(19) .
C11 N11 N12 105.1(2) .
C12 N12 N11 106.6(2) .
N11 C11 O11 114.4(2) .
N11 C11 C11 127.6(3) 2_657
O11 C11 C11 118.0(3) 2_657
N12 C12 O11 112.5(2) .
N12 C12 C13 127.8(2) .
O11 C12 C13 119.8(2) .
C18 C13 C14 119.9(2) .
C18 C13 C12 121.4(2) .
C14 C13 C12 118.7(2) .
C15 C14 C13 120.2(2) .
C15 C14 H14A 119.9 .
C13 C14 H14A 119.9 .
C16 C15 C14 119.7(2) .
C16 C15 H15A 120.2 .
C14 C15 H15A 120.2 .
C15 C16 C17 120.5(2) .
C15 C16 C19 119.8(2) .
C17 C16 C19 119.6(2) .
C18 C17 C16 119.9(2) .
C18 C17 H17A 120.1 .
C16 C17 H17A 120.1 .
C17 C18 C13 119.9(2) .
C17 C18 H18A 120.1 .
C13 C18 H18A 120.1 .
F12 C19 F11 106.8(2) .
F12 C19 F13 106.9(2) .
F11 C19 F13 106.2(2) .
F12 C19 C16 113.1(2) .
F11 C19 C16 111.9(2) .
F13 C19 C16 111.6(2) .

loop_
_geom_bond_atom_site_label_1
_geom_bond_atom_site_label_2
_geom_bond_distance
_geom_bond_site_symmetry_2
F1 C9 1.339(3) .
F2 C9 1.332(3) .
F3 C9 1.329(3) .
O1 C1 1.365(3) .
O1 C2 1.368(3) .
N1 C1 1.280(3) .
N1 N2 1.414(3) .
N2 C2 1.290(3) .
C1 C1 1.450(5) 2_656
C2 C3 1.470(3) .
C3 C4 1.390(4) .
C3 C8 1.392(3) .
C4 C5 1.384(3) .
C4 H4A 0.9500 .
C5 C6 1.391(4) .
C5 H5A 0.9500 .
C6 C7 1.384(4) .
C6 C9 1.507(3) .
C7 C8 1.391(3) .
C7 H7A 0.9500 .
C8 H8A 0.9500 .
F11 C19 1.341(3) .
F12 C19 1.335(3) .
F13 C19 1.350(3) .
O11 C11 1.359(3) .
O11 C12 1.370(3) .
N11 C11 1.284(3) .
N11 N12 1.408(3) .
N12 C12 1.295(3) .
C11 C11 1.463(5) 2_657
C12 C13 1.462(3) .
C13 C18 1.391(4) .
C13 C14 1.397(3) .
C14 C15 1.385(4) .
C14 H14A 0.9500 .
C15 C16 1.384(4) .
C15 H15A 0.9500 .
C16 C17 1.392(3) .
C16 C19 1.507(3) .
C17 C18 1.386(4) .
C17 H17A 0.9500 .
C18 H18A 0.9500 .

loop_
_geom_torsion_atom_site_label_1
_geom_torsion_atom_site_label_2
_geom_torsion_atom_site_label_3
_geom_torsion_atom_site_label_4
_geom_torsion
_geom_torsion_site_symmetry_4
C1 N1 N2 C2 0.0(3) .
N2 N1 C1 O1 0.4(3) .
N2 N1 C1 C1 -179.1(3) 2_656
C2 O1 C1 N1 -0.5(3) .
C2 O1 C1 C1 179.0(3) 2_656
N1 N2 C2 O1 -0.3(3) .
N1 N2 C2 C3 -180.0(2) .
C1 O1 C2 N2 0.5(3) .
C1 O1 C2 C3 -179.8(2) .
N2 C2 C3 C4 -5.3(4) .
O1 C2 C3 C4 175.1(2) .
N2 C2 C3 C8 174.2(3) .
O1 C2 C3 C8 -5.4(3) .
C8 C3 C4 C5 -0.7(4) .
C2 C3 C4 C5 178.9(2) .
C3 C4 C5 C6 0.4(4) .
C4 C5 C6 C7 -0.1(4) .
C4 C5 C6 C9 177.3(2) .
C5 C6 C7 C8 0.0(4) .
C9 C6 C7 C8 -177.3(2) .
C6 C7 C8 C3 -0.3(4) .
C4 C3 C8 C7 0.6(4) .
C2 C3 C8 C7 -178.9(2) .
C7 C6 C9 F3 97.2(3) .
C5 C6 C9 F3 -80.1(3) .
C7 C6 C9 F2 -142.2(3) .
C5 C6 C9 F2 40.5(3) .
C7 C6 C9 F1 -22.4(4) .
C5 C6 C9 F1 160.3(2) .
C11 N11 N12 C12 0.1(3) .
N12 N11 C11 O11 -0.1(3) .
N12 N11 C11 C11 -179.5(3) 2_657
C12 O11 C11 N11 0.0(3) .
C12 O11 C11 C11 179.5(3) 2_657
N11 N12 C12 O11 -0.1(3) .
N11 N12 C12 C13 -178.7(2) .
C11 O11 C12 N12 0.0(3) .
C11 O11 C12 C13 178.8(2) .
N12 C12 C13 C18 175.7(3) .
O11 C12 C13 C18 -2.8(4) .
N12 C12 C13 C14 -2.6(4) .
O11 C12 C13 C14 178.9(2) .
C18 C13 C14 C15 -0.3(4) .
C12 C13 C14 C15 178.0(2) .
C13 C14 C15 C16 0.1(4) .
C14 C15 C16 C17 0.1(4) .
C14 C15 C16 C19 -177.4(2) .
C15 C16 C17 C18 0.0(4) .
C19 C16 C17 C18 177.5(2) .
C16 C17 C18 C13 -0.3(4) .
C14 C13 C18 C17 0.5(4) .
C12 C13 C18 C17 -177.8(2) .
C15 C16 C19 F12 -20.1(3) .
C17 C16 C19 F12 162.4(2) .
C15 C16 C19 F11 100.5(3) .
C17 C16 C19 F11 -77.0(3) .
C15 C16 C19 F13 -140.7(2) .
C17 C16 C19 F13 41.8(3) .

loop_
_diffrn_scan_number
_diffrn_scan_type
_diffrn_scan_start
_diffrn_scan_end
_diffrn_scan_width
_diffrn_scan_exptime
_diffrn_scan_omega
_diffrn_scan_theta
_diffrn_scan_kappa
_diffrn_scan_phi
_diffrn_scan_omega1
_diffrn_scan_theta1
_diffrn_scan_frames
1 omega -4.00 46.00 1.00 60.00 - 23.16 45.00 0.00 0.00 0.00 50
2 omega 46.00 96.00 1.00 60.00 - 23.16 45.00 240.00 0.00 0.00 50
3 omega -49.00 3.00 1.00 60.00 - 23.16 -75.00 120.00 0.00 0.00 52
4 omega 3.00 55.00 1.00 60.00 - 23.16 -75.00 120.00 0.00 0.00 52
5 omega 3.00 55.00 1.00 60.00 - 23.16 -75.00 240.00 0.00 0.00 52
6 omega 1.00 50.00 1.00 60.00 - 23.16 -45.00 0.00 0.00 0.00 49
7 omega -4.00 46.00 1.00 60.00 - 23.16 45.00 240.00 0.00 0.00 50
8 omega -28.00 1.00 1.00 60.00 - 23.16 -45.00 120.00 0.00 0.00 29
9 omega -49.00 1.00 1.00 60.00 - 23.16 -45.00 0.00 0.00 0.00 50
10 omega -41.00 -13.00 1.00 60.00 - 23.16 -45.00 240.00 0.00 0.00 28
11 omega -9.00 43.00 1.00 60.00 - 23.16 75.00 240.00 0.00 0.00 52
12 omega 46.00 76.00 1.00 60.00 - 23.16 45.00 0.00 0.00 0.00 30
13 omega 42.00 83.00 1.00 60.00 - 23.16 -126.00 78.00 0.00 0.00 41
14 omega -21.00 7.00 1.00 60.00 - -23.93 -75.00 0.00 0.00 0.00 28
15 omega -56.00 -28.00 1.00 60.00 - -23.93 75.00 0.00 0.00 0.00 28
